data_4067559
loop_
_publ_author_name
'Escobar, Aholibama'
'Mathey, Fran\,cois'

_publ_section_title
;
 Synthesis of 2,5-Difunctional Phosphaferrocenes
;
_journal_issue 4
_journal_name_full Organometallics
_journal_page_first 1053
_journal_paper_doi 10.1021/om9010164
_journal_volume 29
_journal_year 2010
_chemical_formula_moiety 'C22 H31 O4 P'
_chemical_formula_sum 'C22 H31 O4 P'
_chemical_formula_weight 390.44
_chemical_name_systematic
; 
 ? 
;
_space_group_IT_number 2
_symmetry_cell_setting triclinic
_symmetry_space_group_name_Hall '-P 1'
_symmetry_space_group_name_H-M 'P -1'
_atom_sites_solution_hydrogens geom
_atom_sites_solution_primary direct
_atom_sites_solution_secondary difmap
_audit_creation_method SHELXL-97
_cell_angle_alpha 110.535(2)
_cell_angle_beta 94.298(2)
_cell_angle_gamma 99.804(2)
_cell_formula_units_Z 2
_cell_length_a 9.0980(3)
_cell_length_b 10.0408(3)
_cell_length_c 12.7079(4)
_cell_measurement_reflns_used 6171
_cell_measurement_temperature 103(2)
_cell_measurement_theta_max 30.28
_cell_measurement_theta_min 2.67
_cell_volume 1059.77(6)
_computing_cell_refinement 'Bruker SAINT'
_computing_data_collection 'Bruker APEX2'
_computing_data_reduction 'Bruker SAINT'
_computing_molecular_graphics 'Bruker SHELXTL'
_computing_publication_material 'Bruker SHELXTL'
_computing_structure_refinement 'SHELXL-97 (Sheldrick, 2008)'
_computing_structure_solution 'SHELXS-97 (Sheldrick, 2008)'
_diffrn_ambient_temperature 103(2)
_diffrn_measured_fraction_theta_full 0.991
_diffrn_measured_fraction_theta_max 0.991
_diffrn_measurement_device_type 'Bruker APEX-II CCD'
_diffrn_measurement_method '\f and \w scans'
_diffrn_radiation_monochromator graphite
_diffrn_radiation_source 'fine-focus sealed tube'
_diffrn_radiation_type MoK\a
_diffrn_radiation_wavelength 0.71073
_diffrn_reflns_av_R_equivalents 0.0373
_diffrn_reflns_av_sigmaI/netI 0.0568
_diffrn_reflns_limit_h_max 13
_diffrn_reflns_limit_h_min -13
_diffrn_reflns_limit_k_max 14
_diffrn_reflns_limit_k_min -14
_diffrn_reflns_limit_l_max 18
_diffrn_reflns_limit_l_min -18
_diffrn_reflns_number 24245
_diffrn_reflns_theta_full 32.06
_diffrn_reflns_theta_max 32.06
_diffrn_reflns_theta_min 1.73
_exptl_absorpt_coefficient_mu 0.153
_exptl_absorpt_correction_T_max 0.9939
_exptl_absorpt_correction_T_min 0.9497
_exptl_absorpt_correction_type multi-scan
_exptl_absorpt_process_details sadabs
_exptl_crystal_colour yellow
_exptl_crystal_density_diffrn 1.224
_exptl_crystal_density_method 'not measured'
_exptl_crystal_description needle
_exptl_crystal_F_000 420
_exptl_crystal_size_max 0.34
_exptl_crystal_size_mid 0.10
_exptl_crystal_size_min 0.04
_refine_diff_density_max 1.051
_refine_diff_density_min -0.543
_refine_diff_density_rms 0.154
_refine_ls_extinction_method none
_refine_ls_goodness_of_fit_ref 1.102
_refine_ls_hydrogen_treatment constr
_refine_ls_matrix_type full
_refine_ls_number_parameters 253
_refine_ls_number_reflns 7321
_refine_ls_number_restraints 0
_refine_ls_restrained_S_all 1.102
_refine_ls_R_factor_all 0.0944
_refine_ls_R_factor_gt 0.0524
_refine_ls_shift/su_max 0.001
_refine_ls_shift/su_mean 0.000
_refine_ls_structure_factor_coef Fsqd
_refine_ls_weighting_details 'calc w=1/[\s^2^(Fo^2^)+(0.0932P)^2^+0.0790P] where P=(Fo^2^+2Fc^2^)/3'
_refine_ls_weighting_scheme calc
_refine_ls_wR_factor_gt 0.1417
_refine_ls_wR_factor_ref 0.1759
_reflns_number_gt 4904
_reflns_number_total 7321
_reflns_threshold_expression >2sigma(I)
_cod_data_source_file om9010164_si_003.cif
_cod_data_source_block mat27s
_cod_depositor_comments
;
The following automatic conversions were performed:

'_symmetry_cell_setting' value 'Triclinic' changed to 'triclinic'
according to /home/saulius/struct/CIF-dictionaries/cif_core.dic
dictionary named 'cif_core.dic' version 2.4.1 from 2010-06-29.

Automatic conversion script
Id: cif_fix_values 1715 2011-07-08 13:25:40Z adriana 
;
_cod_original_sg_symbol_H-M P-1
_cod_database_code 4067559

loop_
_symmetry_equiv_pos_as_xyz
'x, y, z'
'-x, -y, -z'

loop_
_atom_site_label
_atom_site_type_symbol
_atom_site_fract_x
_atom_site_fract_y
_atom_site_fract_z
_atom_site_U_iso_or_equiv
_atom_site_adp_type
_atom_site_occupancy
_atom_site_symmetry_multiplicity
_atom_site_calc_flag
_atom_site_refinement_flags
C1 C 0.6782(3) 1.0028(2) 0.3905(2) 0.0444(5) Uani 1 1 d .
H1A H 0.5852 0.9983 0.3440 0.067 Uiso 1 1 calc R
H1B H 0.7226 1.1043 0.4385 0.067 Uiso 1 1 calc R
H1C H 0.6551 0.9465 0.4387 0.067 Uiso 1 1 calc R
C2 C 0.7880(2) 0.9404(2) 0.31468(17) 0.0340(4) Uani 1 1 d .
H2A H 0.8122 0.9968 0.2657 0.041 Uiso 1 1 calc R
H2B H 0.8826 0.9451 0.3609 0.041 Uiso 1 1 calc R
C3 C 0.80956(18) 0.71478(18) 0.18088(15) 0.0229(3) Uani 1 1 d .
C4 C 0.73124(17) 0.56404(17) 0.11227(14) 0.0200(3) Uani 1 1 d .
C5 C 0.75287(17) 0.48992(19) 0.00413(14) 0.0226(3) Uani 1 1 d .
C6 C 0.8511(2) 0.5487(2) -0.06564(17) 0.0334(4) Uani 1 1 d .
H6A H 0.7880 0.5573 -0.1279 0.050 Uiso 1 1 calc R
H6B H 0.9182 0.4826 -0.0970 0.050 Uiso 1 1 calc R
H6C H 0.9116 0.6448 -0.0177 0.050 Uiso 1 1 calc R
C7 C 0.65835(18) 0.34324(19) -0.04597(14) 0.0244(3) Uani 1 1 d .
C8 C 0.6659(2) 0.2502(2) -0.16596(16) 0.0350(4) Uani 1 1 d .
H8A H 0.5939 0.1573 -0.1875 0.052 Uiso 1 1 calc R
H8B H 0.7680 0.2323 -0.1723 0.052 Uiso 1 1 calc R
H8C H 0.6407 0.3001 -0.2166 0.052 Uiso 1 1 calc R
C9 C 0.56793(18) 0.30843(18) 0.02583(14) 0.0227(3) Uani 1 1 d .
C10 C 0.4513(2) 0.17341(19) -0.00653(16) 0.0296(4) Uani 1 1 d .
C11 C 0.2406(3) 0.0602(3) 0.0534(3) 0.0589(8) Uani 1 1 d .
H11A H 0.2820 -0.0288 0.0243 0.071 Uiso 1 1 calc R
H11B H 0.1547 0.0524 -0.0026 0.071 Uiso 1 1 calc R
C12 C 0.1892(3) 0.0752(3) 0.1645(3) 0.0690(10) Uani 1 1 d .
H12A H 0.2729 0.0748 0.2175 0.104 Uiso 1 1 calc R
H12B H 0.1057 -0.0062 0.1540 0.104 Uiso 1 1 calc R
H12C H 0.1552 0.1670 0.1951 0.104 Uiso 1 1 calc R
C13 C 0.66825(19) 0.43257(18) 0.27897(14) 0.0237(3) Uani 1 1 d .
C14 C 0.6859(2) 0.57395(19) 0.37990(15) 0.0283(4) Uani 1 1 d .
C15 C 0.8328(2) 0.6262(2) 0.42078(16) 0.0328(4) Uani 1 1 d .
C16 C 0.9219(2) 0.5274(2) 0.35273(16) 0.0309(4) Uani 1 1 d .
C17 C 0.8286(2) 0.4133(2) 0.26983(15) 0.0266(4) Uani 1 1 d .
C18 C 0.5704(2) 0.3051(2) 0.29805(17) 0.0308(4) Uani 1 1 d .
H18A H 0.5695 0.2144 0.2347 0.046 Uiso 1 1 calc R
H18B H 0.4672 0.3207 0.3024 0.046 Uiso 1 1 calc R
H18C H 0.6119 0.2989 0.3692 0.046 Uiso 1 1 calc R
C19 C 0.5530(3) 0.6362(2) 0.42112(17) 0.0367(4) Uani 1 1 d .
H19A H 0.5868 0.7206 0.4921 0.055 Uiso 1 1 calc R
H19B H 0.4797 0.5623 0.4344 0.055 Uiso 1 1 calc R
H19C H 0.5058 0.6664 0.3637 0.055 Uiso 1 1 calc R
C20 C 0.9046(3) 0.7622(2) 0.51975(18) 0.0472(6) Uani 1 1 d .
H20A H 0.8261 0.8103 0.5553 0.071 Uiso 1 1 calc R
H20B H 0.9711 0.8278 0.4935 0.071 Uiso 1 1 calc R
H20C H 0.9636 0.7374 0.5753 0.071 Uiso 1 1 calc R
C21 C 1.0907(2) 0.5556(3) 0.37516(19) 0.0417(5) Uani 1 1 d .
H21A H 1.1259 0.4720 0.3249 0.063 Uiso 1 1 calc R
H21B H 1.1230 0.5703 0.4545 0.063 Uiso 1 1 calc R
H21C H 1.1335 0.6429 0.3608 0.063 Uiso 1 1 calc R
C22 C 0.8668(2) 0.2844(2) 0.18439(17) 0.0332(4) Uani 1 1 d .
H22A H 0.8537 0.2911 0.1093 0.050 Uiso 1 1 calc R
H22B H 0.8002 0.1958 0.1828 0.050 Uiso 1 1 calc R
H22C H 0.9718 0.2810 0.2046 0.050 Uiso 1 1 calc R
O1 O 0.71901(13) 0.79064(12) 0.24540(10) 0.0248(3) Uani 1 1 d .
O2 O 0.93938(15) 0.76690(15) 0.18063(14) 0.0403(4) Uani 1 1 d .
O3 O 0.35618(15) 0.18791(15) 0.07027(14) 0.0416(4) Uani 1 1 d .
O4 O 0.44005(18) 0.06334(15) -0.08778(12) 0.0412(4) Uani 1 1 d .
P1 P 0.57667(4) 0.46474(4) 0.15344(3) 0.01877(12) Uani 1 1 d .

loop_
_atom_site_aniso_label
_atom_site_aniso_U_11
_atom_site_aniso_U_22
_atom_site_aniso_U_33
_atom_site_aniso_U_23
_atom_site_aniso_U_13
_atom_site_aniso_U_12
C1 0.0504(13) 0.0228(10) 0.0451(13) -0.0013(9) -0.0052(10) 0.0047(9)
C2 0.0414(10) 0.0172(8) 0.0341(10) 0.0054(8) -0.0083(8) -0.0030(7)
C3 0.0213(7) 0.0210(8) 0.0263(8) 0.0117(7) -0.0020(6) 0.0003(6)
C4 0.0165(7) 0.0204(8) 0.0230(8) 0.0098(6) -0.0025(6) 0.0024(5)
C5 0.0173(7) 0.0282(9) 0.0231(8) 0.0103(7) 0.0000(6) 0.0067(6)
C6 0.0240(8) 0.0494(12) 0.0294(10) 0.0169(9) 0.0067(7) 0.0084(8)
C7 0.0213(7) 0.0276(9) 0.0214(8) 0.0045(7) -0.0041(6) 0.0106(6)
C8 0.0308(9) 0.0409(11) 0.0254(9) -0.0005(8) -0.0005(7) 0.0167(8)
C9 0.0227(7) 0.0181(8) 0.0232(8) 0.0049(6) -0.0064(6) 0.0033(6)
C10 0.0328(9) 0.0181(8) 0.0310(9) 0.0072(7) -0.0157(7) 0.0000(7)
C11 0.0372(12) 0.0356(13) 0.093(2) 0.0273(14) -0.0199(13) -0.0152(9)
C12 0.0342(12) 0.0345(13) 0.144(3) 0.0356(16) 0.0344(16) 0.0062(10)
C13 0.0281(8) 0.0202(8) 0.0227(8) 0.0116(7) -0.0040(6) 0.0000(6)
C14 0.0420(10) 0.0233(9) 0.0183(8) 0.0104(7) -0.0030(7) 0.0008(7)
C15 0.0464(11) 0.0262(9) 0.0219(9) 0.0120(7) -0.0086(8) -0.0029(8)
C16 0.0330(9) 0.0325(10) 0.0270(9) 0.0180(8) -0.0087(7) -0.0030(7)
C17 0.0281(8) 0.0268(9) 0.0278(9) 0.0173(7) -0.0053(7) 0.0018(7)
C18 0.0364(10) 0.0249(9) 0.0339(10) 0.0184(8) 0.0015(8) -0.0006(7)
C19 0.0544(13) 0.0332(11) 0.0238(9) 0.0116(8) 0.0047(9) 0.0108(9)
C20 0.0625(14) 0.0378(12) 0.0274(10) 0.0074(9) -0.0172(10) -0.0057(10)
C21 0.0355(10) 0.0522(14) 0.0346(11) 0.0229(10) -0.0124(8) -0.0057(9)
C22 0.0322(9) 0.0308(10) 0.0380(11) 0.0163(9) -0.0040(8) 0.0066(7)
O1 0.0275(6) 0.0161(6) 0.0259(6) 0.0056(5) -0.0035(5) -0.0003(4)
O2 0.0257(7) 0.0301(8) 0.0563(10) 0.0112(7) 0.0043(6) -0.0058(5)
O3 0.0303(7) 0.0237(7) 0.0578(10) 0.0074(7) -0.0006(7) -0.0087(5)
O4 0.0596(9) 0.0188(7) 0.0344(8) 0.0050(6) -0.0178(7) 0.0009(6)
P1 0.0197(2) 0.0157(2) 0.0186(2) 0.00651(15) -0.00284(14) -0.00054(14)

loop_
_atom_type_symbol
_atom_type_description
_atom_type_scat_dispersion_real
_atom_type_scat_dispersion_imag
_atom_type_scat_source
C C 0.0033 0.0016 'International Tables Vol C Tables 4.2.6.8 and 6.1.1.4'
H H 0.0000 0.0000 'International Tables Vol C Tables 4.2.6.8 and 6.1.1.4'
O O 0.0106 0.0060 'International Tables Vol C Tables 4.2.6.8 and 6.1.1.4'
P P 0.1023 0.0942 'International Tables Vol C Tables 4.2.6.8 and 6.1.1.4'

loop_
_geom_angle_atom_site_label_1
_geom_angle_atom_site_label_2
_geom_angle_atom_site_label_3
_geom_angle
C2 C1 H1A 109.5
C2 C1 H1B 109.5
H1A C1 H1B 109.5
C2 C1 H1C 109.5
H1A C1 H1C 109.5
H1B C1 H1C 109.5
O1 C2 C1 107.98(16)
O1 C2 H2A 110.1
C1 C2 H2A 110.1
O1 C2 H2B 110.1
C1 C2 H2B 110.1
H2A C2 H2B 108.4
O2 C3 O1 122.76(16)
O2 C3 C4 125.24(16)
O1 C3 C4 112.00(13)
C5 C4 C3 124.16(15)
C5 C4 P1 111.40(12)
C3 C4 P1 123.90(12)
C4 C5 C7 113.25(15)
C4 C5 C6 126.31(17)
C7 C5 C6 120.25(16)
C5 C6 H6A 109.5
C5 C6 H6B 109.5
H6A C6 H6B 109.5
C5 C6 H6C 109.5
H6A C6 H6C 109.5
H6B C6 H6C 109.5
C9 C7 C5 113.45(15)
C9 C7 C8 127.10(17)
C5 C7 C8 119.43(17)
C7 C8 H8A 109.5
C7 C8 H8B 109.5
H8A C8 H8B 109.5
C7 C8 H8C 109.5
H8A C8 H8C 109.5
H8B C8 H8C 109.5
C7 C9 C10 124.63(16)
C7 C9 P1 110.94(13)
C10 C9 P1 122.90(14)
O4 C10 O3 122.68(17)
O4 C10 C9 127.15(19)
O3 C10 C9 110.15(15)
O3 C11 C12 108.1(2)
O3 C11 H11A 110.1
C12 C11 H11A 110.1
O3 C11 H11B 110.1
C12 C11 H11B 110.1
H11A C11 H11B 108.4
C11 C12 H12A 109.5
C11 C12 H12B 109.5
H12A C12 H12B 109.5
C11 C12 H12C 109.5
H12A C12 H12C 109.5
H12B C12 H12C 109.5
C17 C13 C14 103.38(14)
C17 C13 C18 111.82(14)
C14 C13 C18 111.72(14)
C17 C13 P1 113.17(12)
C14 C13 P1 105.74(11)
C18 C13 P1 110.65(12)
C15 C14 C19 129.01(18)
C15 C14 C13 108.90(17)
C19 C14 C13 122.09(17)
C14 C15 C16 109.59(17)
C14 C15 C20 128.2(2)
C16 C15 C20 122.19(19)
C17 C16 C15 109.64(16)
C17 C16 C21 127.29(19)
C15 C16 C21 123.07(17)
C16 C17 C22 128.74(17)
C16 C17 C13 108.49(17)
C22 C17 C13 122.73(16)
C13 C18 H18A 109.5
C13 C18 H18B 109.5
H18A C18 H18B 109.5
C13 C18 H18C 109.5
H18A C18 H18C 109.5
H18B C18 H18C 109.5
C14 C19 H19A 109.5
C14 C19 H19B 109.5
H19A C19 H19B 109.5
C14 C19 H19C 109.5
H19A C19 H19C 109.5
H19B C19 H19C 109.5
C15 C20 H20A 109.5
C15 C20 H20B 109.5
H20A C20 H20B 109.5
C15 C20 H20C 109.5
H20A C20 H20C 109.5
H20B C20 H20C 109.5
C16 C21 H21A 109.5
C16 C21 H21B 109.5
H21A C21 H21B 109.5
C16 C21 H21C 109.5
H21A C21 H21C 109.5
H21B C21 H21C 109.5
C17 C22 H22A 109.5
C17 C22 H22B 109.5
H22A C22 H22B 109.5
C17 C22 H22C 109.5
H22A C22 H22C 109.5
H22B C22 H22C 109.5
C3 O1 C2 115.17(14)
C10 O3 C11 116.40(18)
C4 P1 C9 89.86(8)
C4 P1 C13 103.57(7)
C9 P1 C13 109.16(7)

loop_
_geom_bond_atom_site_label_1
_geom_bond_atom_site_label_2
_geom_bond_distance
C1 C2 1.501(3)
C1 H1A 0.9800
C1 H1B 0.9800
C1 H1C 0.9800
C2 O1 1.448(2)
C2 H2A 0.9900
C2 H2B 0.9900
C3 O2 1.208(2)
C3 O1 1.345(2)
C3 C4 1.474(2)
C4 C5 1.362(2)
C4 P1 1.8011(16)
C5 C7 1.464(2)
C5 C6 1.497(2)
C6 H6A 0.9800
C6 H6B 0.9800
C6 H6C 0.9800
C7 C9 1.367(2)
C7 C8 1.497(2)
C8 H8A 0.9800
C8 H8B 0.9800
C8 H8C 0.9800
C9 C10 1.479(2)
C9 P1 1.8033(17)
C10 O4 1.201(2)
C10 O3 1.339(3)
C11 O3 1.453(2)
C11 C12 1.485(4)
C11 H11A 0.9900
C11 H11B 0.9900
C12 H12A 0.9800
C12 H12B 0.9800
C12 H12C 0.9800
C13 C17 1.511(2)
C13 C14 1.517(2)
C13 C18 1.533(2)
C13 P1 1.8967(16)
C14 C15 1.341(3)
C14 C19 1.500(3)
C15 C16 1.472(3)
C15 C20 1.497(3)
C16 C17 1.353(3)
C16 C21 1.500(3)
C17 C22 1.483(3)
C18 H18A 0.9800
C18 H18B 0.9800
C18 H18C 0.9800
C19 H19A 0.9800
C19 H19B 0.9800
C19 H19C 0.9800
C20 H20A 0.9800
C20 H20B 0.9800
C20 H20C 0.9800
C21 H21A 0.9800
C21 H21B 0.9800
C21 H21C 0.9800
C22 H22A 0.9800
C22 H22B 0.9800
C22 H22C 0.9800

loop_
_cod_related_entry_id
_cod_related_entry_database
_cod_related_entry_code
1 ChemSpider 30659703
